data_4333302
loop_
_publ_author_name
'Lee, Jai Young'
'Lee, So Young'
'Seo, Joobeom'
'Park, Chul Soon'
'Go, Jung Nam'
'Sim, Wonbo'
'Lee, Shim Sung'

_publ_section_title
;
 Calix[4]bis(thiacrown): assembly of an endocyclic disilver(I) complex and
 exocyclic 3D copper(I) coordination polymers.
;
_journal_issue 16
_journal_name_full 'Inorganic chemistry'
_journal_page_first 6221
_journal_page_last 6223
_journal_paper_doi 10.1021/ic7005875
_journal_volume 46
_journal_year 2007
_chemical_formula_sum 'C45 H58 Ag2 Cl2 F12 O6 P2 S4'
_chemical_formula_weight 1399.73
_chemical_name_systematic
; 
 ? 
;
_space_group_IT_number 14
_symmetry_cell_setting monoclinic
_symmetry_space_group_name_Hall '-P 2yn'
_symmetry_space_group_name_H-M 'P 1 21/n 1'
_atom_sites_solution_hydrogens geom
_atom_sites_solution_primary direct
_atom_sites_solution_secondary difmap
_audit_creation_method SHELXL
_cell_angle_alpha 90.00
_cell_angle_beta 90.7850(10)
_cell_angle_gamma 90.00
_cell_formula_units_Z 4
_cell_length_a 19.1679(13)
_cell_length_b 13.9594(10)
_cell_length_c 19.5290(14)
_cell_measurement_reflns_used 9580
_cell_measurement_temperature 173(2)
_cell_measurement_theta_max 27.80
_cell_measurement_theta_min 2.55
_cell_volume 5224.9(6)
_computing_cell_refinement 'Bruker SMART'
_computing_data_collection 'Bruker SMART'
_computing_data_reduction 'Bruker SAINT'
_computing_molecular_graphics 'Bruker SHELXTL'
_computing_publication_material 'Bruker SHELXTL'
_computing_structure_refinement 'Bruker SHELXTL'
_computing_structure_solution 'Bruker SHELXTL'
_diffrn_ambient_temperature 173(2)
_diffrn_measured_fraction_theta_full 0.987
_diffrn_measured_fraction_theta_max 0.987
_diffrn_measurement_device_type 'CCD area detector'
_diffrn_measurement_method 'phi and omega scans'
_diffrn_radiation_monochromator graphite
_diffrn_radiation_source 'fine-focus sealed tube'
_diffrn_radiation_type MoK\a
_diffrn_radiation_wavelength 0.71073
_diffrn_reflns_av_R_equivalents 0.0361
_diffrn_reflns_av_sigmaI/netI 0.0531
_diffrn_reflns_limit_h_max 23
_diffrn_reflns_limit_h_min -24
_diffrn_reflns_limit_k_max 18
_diffrn_reflns_limit_k_min -10
_diffrn_reflns_limit_l_max 25
_diffrn_reflns_limit_l_min -24
_diffrn_reflns_number 32089
_diffrn_reflns_theta_full 27.48
_diffrn_reflns_theta_max 27.48
_diffrn_reflns_theta_min 1.50
_exptl_absorpt_coefficient_mu 1.163
_exptl_absorpt_correction_type 'empirical SADABS'
_exptl_absorpt_process_details
; 
 Ratio of minimum to maximum apparent transmission:  0.880821 
;
_exptl_crystal_colour colorless
_exptl_crystal_density_diffrn 1.779
_exptl_crystal_density_meas 0
_exptl_crystal_density_method 'not measured'
_exptl_crystal_description block
_exptl_crystal_F_000 2824
_exptl_crystal_size_max 0.40
_exptl_crystal_size_mid 0.20
_exptl_crystal_size_min 0.15
_refine_diff_density_max 2.356
_refine_diff_density_min -1.421
_refine_diff_density_rms 0.133
_refine_ls_extinction_method none
_refine_ls_goodness_of_fit_ref 1.155
_refine_ls_hydrogen_treatment constr
_refine_ls_matrix_type full
_refine_ls_number_parameters 715
_refine_ls_number_reflns 11823
_refine_ls_number_restraints 4
_refine_ls_restrained_S_all 1.160
_refine_ls_R_factor_all 0.1135
_refine_ls_R_factor_gt 0.0846
_refine_ls_shift/su_max 0.001
_refine_ls_shift/su_mean 0.000
_refine_ls_structure_factor_coef Fsqd
_refine_ls_weighting_details 'calc w=1/[\s^2^(Fo^2^)+(0.0523P)^2^+33.8728P] where P=(Fo^2^+2Fc^2^)/3'
_refine_ls_weighting_scheme calc
_refine_ls_wR_factor_gt 0.1680
_refine_ls_wR_factor_ref 0.1800
_reflns_number_gt 8798
_reflns_number_total 11823
_reflns_threshold_expression >2sigma(I)
_cod_data_source_file ic7005875sup1.cif
_cod_data_source_block sss
_cod_depositor_comments
;
The following automatic conversions were performed:

'_symmetry_cell_setting' value 'Monoclinic' changed to 'monoclinic'
according to /home/saulius/struct/CIF-dictionaries/cif_core.dic
dictionary named 'cif_core.dic' version 2.4.2 from 2011-04-26.

Automatic conversion script
Id: cif_fix_values 1891 2012-01-12 08:04:46Z andrius 

 Adding full bibliography for 4333302--4333304.cif.
;
_cod_original_sg_symbol_H-M P2(1)/n
_cod_database_code 4333302

loop_
_symmetry_equiv_pos_as_xyz
'x, y, z'
'-x+1/2, y+1/2, -z+1/2'
'-x, -y, -z'
'x-1/2, -y-1/2, z-1/2'

loop_
_atom_site_label
_atom_site_type_symbol
_atom_site_fract_x
_atom_site_fract_y
_atom_site_fract_z
_atom_site_U_iso_or_equiv
_atom_site_adp_type
_atom_site_occupancy
_atom_site_symmetry_multiplicity
_atom_site_calc_flag
_atom_site_refinement_flags
_atom_site_disorder_assembly
_atom_site_disorder_group
Ag1 Ag 1.07607(3) 0.74231(4) 0.27383(3) 0.03411(15) Uani 1 1 d . C .
Ag2 Ag 0.95265(3) 0.32247(4) 0.20023(4) 0.04588(18) Uani 1 1 d . E .
P1 P 0.29998(11) 0.67971(16) 0.02643(9) 0.0405(5) Uani 1 1 d . . .
P2 P 0.69260(11) 0.38611(17) 0.49459(11) 0.0486(5) Uani 1 1 d . . .
F1 F 0.3200(8) 0.7803(6) 0.0062(4) 0.202(7) Uani 1 1 d . . .
F2 F 0.3766(4) 0.6493(12) 0.0291(4) 0.206(7) Uani 1 1 d . . .
F3 F 0.3013(4) 0.7078(6) 0.1050(3) 0.107(3) Uani 1 1 d . . .
F4 F 0.2758(5) 0.5768(5) 0.0464(4) 0.127(3) Uani 1 1 d . . .
F5 F 0.2199(4) 0.6996(7) 0.0230(3) 0.120(3) Uani 1 1 d . . .
F6 F 0.2983(3) 0.6515(4) -0.0527(2) 0.0621(14) Uani 1 1 d . . .
F7 F 0.7618(4) 0.4461(6) 0.4973(4) 0.114(3) Uani 1 1 d . . .
F8 F 0.6471(4) 0.4759(6) 0.5140(4) 0.126(3) Uani 1 1 d . . .
F9 F 0.6995(4) 0.3693(6) 0.5749(3) 0.112(3) Uani 1 1 d . . .
F10 F 0.6811(5) 0.4042(6) 0.4174(3) 0.122(3) Uani 1 1 d . . .
F11 F 0.7361(4) 0.2957(5) 0.4773(5) 0.116(3) Uani 1 1 d . . .
F12 F 0.6248(3) 0.3196(6) 0.4959(3) 0.109(3) Uani 1 1 d . . .
Cl1 Cl 0.6613(3) 0.5895(5) 0.0999(3) 0.0643(15) Uani 0.567(7) 1 d PD A 1
Cl2 Cl 0.5290(3) 0.5441(3) 0.1570(3) 0.088(2) Uani 0.567(7) 1 d PD A 1
Cl1' Cl 0.6453(9) 0.5694(8) 0.1392(9) 0.199(10) Uani 0.433(7) 1 d PD A 2
Cl2' Cl 0.5084(3) 0.5694(4) 0.0674(4) 0.077(2) Uani 0.433(7) 1 d PD A 2
S1 S 1.06835(12) 0.80448(14) 0.39523(10) 0.0449(5) Uani 1 1 d . . .
S2 S 1.07043(8) 0.86027(12) 0.17432(9) 0.0325(4) Uani 1 1 d . . .
S3 S 0.82712(10) 0.29451(15) 0.23060(10) 0.0404(4) Uani 1 1 d . . .
S4 S 1.03642(10) 0.17996(14) 0.20990(13) 0.0520(6) Uani 1 1 d . . .
O1 O 1.0299(2) 0.5920(3) 0.38187(19) 0.0249(9) Uani 1 1 d . C .
O2 O 1.1783(3) 0.8789(5) 0.2928(3) 0.0557(17) Uani 1 1 d . . .
O3 O 1.0174(2) 0.6566(3) 0.1339(2) 0.0252(9) Uani 1 1 d . C .
O4 O 0.8596(2) 0.5126(3) 0.2424(2) 0.0252(9) Uani 1 1 d . . .
O5 O 0.9044(3) 0.1627(5) 0.1253(3) 0.0593(17) Uani 1 1 d . E .
O6 O 1.0946(2) 0.3842(3) 0.2267(2) 0.0225(9) Uani 1 1 d . . .
C1 C 0.8808(3) 0.5703(5) 0.3845(3) 0.0329(15) Uani 1 1 d . C .
H1A H 0.8325 0.5459 0.3876 0.039 Uiso 1 1 calc R . .
H1B H 0.8913 0.6064 0.4271 0.039 Uiso 1 1 calc R . .
C2 C 0.8850(3) 0.6381(5) 0.3243(3) 0.0266(13) Uani 1 1 d . . .
C3 C 0.9008(3) 0.7345(5) 0.3351(4) 0.0344(16) Uani 1 1 d . . .
H3A H 0.9098 0.7566 0.3804 0.041 Uiso 1 1 calc R . .
C4 C 0.9038(4) 0.7985(5) 0.2812(4) 0.0378(17) Uani 1 1 d . . .
H4A H 0.9147 0.8638 0.2898 0.045 Uiso 1 1 calc R . .
C5 C 0.8911(3) 0.7684(5) 0.2151(4) 0.0353(16) Uani 1 1 d . . .
H5A H 0.8923 0.8134 0.1786 0.042 Uiso 1 1 calc R . .
C6 C 0.8764(3) 0.6722(5) 0.2012(3) 0.0280(14) Uani 1 1 d . . .
C7 C 0.8732(3) 0.6085(5) 0.2563(3) 0.0248(13) Uani 1 1 d . . .
C8 C 0.8647(3) 0.6382(5) 0.1283(3) 0.0341(16) Uani 1 1 d . . .
H8A H 0.8692 0.6936 0.0969 0.041 Uiso 1 1 calc R . .
H8B H 0.8165 0.6135 0.1235 0.041 Uiso 1 1 calc R . .
C9 C 0.9152(3) 0.5607(5) 0.1066(3) 0.0278(14) Uani 1 1 d . . .
C10 C 0.8895(3) 0.4748(6) 0.0814(3) 0.0346(16) Uani 1 1 d . . .
H10A H 0.8408 0.4687 0.0725 0.042 Uiso 1 1 calc R . .
C11 C 0.9327(3) 0.3977(6) 0.0688(3) 0.0355(16) Uani 1 1 d . . .
H11A H 0.9139 0.3390 0.0522 0.043 Uiso 1 1 calc R . .
C12 C 1.0042(3) 0.4073(5) 0.0806(3) 0.0296(14) Uani 1 1 d . . .
H12A H 1.0339 0.3537 0.0741 0.036 Uiso 1 1 calc R . .
C13 C 1.0330(3) 0.4943(5) 0.1019(3) 0.0237(13) Uani 1 1 d . . .
C14 C 0.9879(3) 0.5707(5) 0.1140(3) 0.0231(13) Uani 1 1 d . . .
C15 C 1.1116(3) 0.5058(5) 0.1096(3) 0.0236(13) Uani 1 1 d . E .
H15A H 1.1341 0.4448 0.0964 0.028 Uiso 1 1 calc R . .
H15B H 1.1273 0.5558 0.0773 0.028 Uiso 1 1 calc R . .
C16 C 1.1366(3) 0.5326(4) 0.1814(3) 0.0206(12) Uani 1 1 d . . .
C17 C 1.1709(3) 0.6188(4) 0.1922(3) 0.0258(13) Uani 1 1 d . C .
H17A H 1.1800 0.6597 0.1545 0.031 Uiso 1 1 calc R . .
C18 C 1.1922(3) 0.6460(5) 0.2578(3) 0.0296(14) Uani 1 1 d . . .
H18 H 1.2162 0.7049 0.2647 0.036 Uiso 1 1 calc R C .
C19 C 1.1784(3) 0.5869(5) 0.3129(3) 0.0319(15) Uani 1 1 d . C .
H19A H 1.1924 0.6065 0.3576 0.038 Uiso 1 1 calc R . .
C20 C 1.1448(3) 0.5000(5) 0.3045(3) 0.0231(13) Uani 1 1 d . . .
C21 C 1.1255(3) 0.4731(4) 0.2375(3) 0.0196(12) Uani 1 1 d . C .
C22 C 1.1272(3) 0.4402(5) 0.3659(3) 0.0323(15) Uani 1 1 d . C .
H22A H 1.1448 0.4727 0.4078 0.039 Uiso 1 1 calc R . .
H22B H 1.1513 0.3776 0.3626 0.039 Uiso 1 1 calc R . .
C23 C 1.0487(3) 0.4230(5) 0.3724(3) 0.0277(14) Uani 1 1 d . . .
C24 C 1.0212(4) 0.3309(5) 0.3695(3) 0.0333(15) Uani 1 1 d . C .
H24A H 1.0516 0.2777 0.3652 0.040 Uiso 1 1 calc R . .
C25 C 0.9501(4) 0.3158(5) 0.3729(3) 0.0376(17) Uani 1 1 d . . .
H25A H 0.9320 0.2525 0.3718 0.045 Uiso 1 1 calc R C .
C26 C 0.9054(4) 0.3926(5) 0.3779(3) 0.0336(16) Uani 1 1 d . C .
H26A H 0.8566 0.3815 0.3796 0.040 Uiso 1 1 calc R . .
C27 C 0.9302(3) 0.4857(5) 0.3805(3) 0.0255(13) Uani 1 1 d . . .
C28 C 1.0027(3) 0.4996(5) 0.3792(3) 0.0235(13) Uani 1 1 d . C .
C29 C 1.0389(5) 0.6288(6) 0.4505(4) 0.052(2) Uani 1 1 d . . .
H29A H 1.0548 0.5767 0.4813 0.062 Uiso 1 1 calc R C .
H29B H 0.9937 0.6529 0.4673 0.062 Uiso 1 1 calc R . .
C30 C 1.0904(5) 0.7066(6) 0.4516(4) 0.055(2) Uani 1 1 d . C .
H30A H 1.1363 0.6805 0.4385 0.066 Uiso 1 1 calc R B 1
H30B H 1.0949 0.7314 0.4990 0.066 Uiso 1 1 calc R B 1
H30C H 1.1363 0.6805 0.4385 0.066 Uiso 1 1 calc R B 2
H30D H 1.0949 0.7314 0.4990 0.066 Uiso 1 1 calc R B 2
C31 C 1.1619(12) 0.8572(15) 0.4045(8) 0.049(5) Uani 0.60(3) 1 d P C 1
H31A H 1.1686 0.8830 0.4514 0.059 Uiso 0.60(3) 1 calc PR C 1
H31B H 1.1965 0.8056 0.3978 0.059 Uiso 0.60(3) 1 calc PR C 1
C32 C 1.1737(9) 0.9340(16) 0.3543(9) 0.051(5) Uani 0.60(3) 1 d P C 1
H32A H 1.1343 0.9797 0.3524 0.061 Uiso 0.60(3) 1 calc PR C 1
H32B H 1.2176 0.9692 0.3642 0.061 Uiso 0.60(3) 1 calc PR C 1
C31' C 1.1275(13) 0.8938(19) 0.4085(10) 0.036(6) Uani 0.40(3) 1 d P C 2
H31C H 1.1069 0.9553 0.3934 0.043 Uiso 0.40(3) 1 calc PR C 2
H31D H 1.1380 0.8988 0.4582 0.043 Uiso 0.40(3) 1 calc PR C 2
C32' C 1.1954(10) 0.8773(18) 0.3705(9) 0.026(6) Uani 0.40(3) 1 d P C 2
H32C H 1.2158 0.8147 0.3836 0.032 Uiso 0.40(3) 1 calc PR C 2
H32D H 1.2295 0.9282 0.3821 0.032 Uiso 0.40(3) 1 calc PR C 2
C33 C 1.1724(4) 0.9544(6) 0.2450(6) 0.070(3) Uani 1 1 d . C .
H33A H 1.2163 0.9917 0.2440 0.083 Uiso 1 1 calc R . .
H33B H 1.1340 0.9980 0.2579 0.083 Uiso 1 1 calc R . .
C34 C 1.1579(4) 0.9117(6) 0.1770(5) 0.051(2) Uani 1 1 d . C .
H34A H 1.1926 0.8611 0.1676 0.061 Uiso 1 1 calc R . .
H34B H 1.1618 0.9615 0.1412 0.061 Uiso 1 1 calc R . .
C35 C 1.0722(4) 0.7999(6) 0.0919(4) 0.0397(17) Uani 1 1 d . C .
H35A H 1.0704 0.8479 0.0546 0.048 Uiso 1 1 calc R . .
H35B H 1.1162 0.7633 0.0879 0.048 Uiso 1 1 calc R . .
C36 C 1.0111(4) 0.7328(5) 0.0848(3) 0.0366(16) Uani 1 1 d . . .
H36A H 0.9672 0.7684 0.0924 0.044 Uiso 1 1 calc R C .
H36B H 1.0095 0.7059 0.0380 0.044 Uiso 1 1 calc R . .
C37 C 0.7880(3) 0.4845(6) 0.2504(4) 0.0408(18) Uani 1 1 d . . .
H37A H 0.7569 0.5376 0.2359 0.049 Uiso 1 1 calc R . .
H37B H 0.7791 0.4706 0.2992 0.049 Uiso 1 1 calc R . .
C38 C 0.7728(4) 0.3984(6) 0.2086(4) 0.0453(19) Uani 1 1 d . . .
H38A H 0.7797 0.4144 0.1598 0.054 Uiso 1 1 calc R . .
H38B H 0.7232 0.3809 0.2143 0.054 Uiso 1 1 calc R . .
C39 C 0.7963(4) 0.2198(7) 0.1591(6) 0.070(3) Uani 1 1 d . . .
H39A H 0.7480 0.1994 0.1687 0.084 Uiso 1 1 calc R . .
H39B H 0.7946 0.2601 0.1174 0.084 Uiso 1 1 calc R . .
C40 C 0.8364(5) 0.1366(9) 0.1446(7) 0.087(4) Uani 1 1 d . . .
H40A H 0.8388 0.0951 0.1857 0.105 Uiso 1 1 calc R . .
H40B H 0.8136 0.0999 0.1071 0.105 Uiso 1 1 calc R . .
C41 C 0.9497(4) 0.0837(6) 0.1247(5) 0.054(2) Uani 1 1 d . . .
H41A H 0.9433 0.0468 0.0818 0.065 Uiso 1 1 calc R E .
H41B H 0.9399 0.0408 0.1638 0.065 Uiso 1 1 calc R . .
C42 C 1.0221(4) 0.1203(6) 0.1300(4) 0.048(2) Uani 1 1 d . E .
H42A H 1.0307 0.1654 0.0919 0.058 Uiso 1 1 calc R D 1
H42B H 1.0552 0.0663 0.1259 0.058 Uiso 1 1 calc R D 1
H42C H 1.0307 0.1654 0.0919 0.058 Uiso 1 1 calc R D 2
H42D H 1.0552 0.0663 0.1259 0.058 Uiso 1 1 calc R D 2
C43 C 1.1212(8) 0.2134(13) 0.2272(15) 0.045(7) Uani 0.47(3) 1 d P E 1
H43A H 1.1291 0.2157 0.2774 0.054 Uiso 0.47(3) 1 calc PR E 1
H43B H 1.1534 0.1654 0.2079 0.054 Uiso 0.47(3) 1 calc PR E 1
C44 C 1.1357(8) 0.3081(12) 0.1974(13) 0.029(4) Uani 0.47(3) 1 d P E 1
H44A H 1.1858 0.3231 0.2043 0.035 Uiso 0.47(3) 1 calc PR E 1
H44B H 1.1263 0.3055 0.1475 0.035 Uiso 0.47(3) 1 calc PR E 1
C43' C 1.1250(6) 0.2325(9) 0.1804(9) 0.026(4) Uani 0.53(3) 1 d P E 2
H43C H 1.1607 0.1813 0.1782 0.031 Uiso 0.53(3) 1 calc PR E 2
H43D H 1.1199 0.2615 0.1343 0.031 Uiso 0.53(3) 1 calc PR E 2
C44' C 1.1468(7) 0.3084(9) 0.2327(10) 0.021(3) Uani 0.53(3) 1 d P E 2
H44C H 1.1474 0.2812 0.2795 0.025 Uiso 0.53(3) 1 calc PR E 2
H44D H 1.1938 0.3335 0.2225 0.025 Uiso 0.53(3) 1 calc PR E 2
C45 C 0.5862(4) 0.5119(7) 0.0882(4) 0.086(3) Uani 1 1 d D . .
H45A H 0.5633 0.5232 0.0432 0.104 Uiso 0.567(7) 1 calc PR A 1
H45B H 0.5999 0.4436 0.0915 0.104 Uiso 0.567(7) 1 calc PR A 1
H45B H 0.5743 0.4506 0.1108 0.104 Uiso 0.433(7) 1 calc PR A 2
H45A H 0.6096 0.4957 0.0449 0.104 Uiso 0.433(7) 1 calc PR A 2

loop_
_atom_site_aniso_label
_atom_site_aniso_U_11
_atom_site_aniso_U_22
_atom_site_aniso_U_33
_atom_site_aniso_U_23
_atom_site_aniso_U_13
_atom_site_aniso_U_12
Ag1 0.0396(3) 0.0322(3) 0.0306(3) 0.0020(2) 0.0008(2) -0.0054(2)
Ag2 0.0246(3) 0.0382(3) 0.0747(4) -0.0107(3) -0.0045(3) 0.0020(2)
P1 0.0444(10) 0.0476(12) 0.0295(9) -0.0014(9) 0.0038(8) -0.0144(9)
P2 0.0446(11) 0.0546(14) 0.0462(12) -0.0165(10) -0.0194(9) 0.0031(10)
F1 0.433(19) 0.080(5) 0.097(6) -0.030(4) 0.131(9) -0.135(9)
F2 0.052(4) 0.46(2) 0.106(6) -0.052(10) -0.022(4) 0.031(8)
F3 0.124(5) 0.158(7) 0.038(3) -0.025(4) 0.016(3) -0.091(5)
F4 0.233(10) 0.056(4) 0.093(5) 0.020(4) 0.002(6) -0.021(5)
F5 0.080(4) 0.213(9) 0.066(4) -0.008(5) 0.014(3) 0.063(5)
F6 0.064(3) 0.084(4) 0.038(3) -0.013(3) 0.003(2) 0.002(3)
F7 0.110(5) 0.125(6) 0.109(5) -0.036(5) 0.015(4) -0.065(5)
F8 0.149(7) 0.116(6) 0.111(6) -0.052(5) -0.030(5) 0.070(5)
F9 0.112(5) 0.163(8) 0.061(4) 0.003(4) -0.043(4) -0.046(5)
F10 0.187(8) 0.134(7) 0.046(3) -0.012(4) -0.026(4) 0.023(6)
F11 0.077(4) 0.075(5) 0.196(8) -0.026(5) -0.013(5) 0.026(4)
F12 0.057(3) 0.169(7) 0.101(5) -0.081(5) 0.002(3) -0.039(4)
Cl1 0.053(2) 0.083(4) 0.056(3) -0.011(3) -0.021(2) 0.021(2)
Cl2 0.094(4) 0.044(3) 0.126(5) 0.005(3) 0.041(3) 0.003(2)
Cl1' 0.245(16) 0.097(8) 0.249(17) -0.075(10) -0.209(15) 0.094(10)
Cl2' 0.074(4) 0.056(4) 0.100(5) -0.004(3) -0.025(3) -0.003(3)
S1 0.0697(13) 0.0315(10) 0.0338(9) -0.0011(8) 0.0127(9) -0.0078(9)
S2 0.0277(8) 0.0272(9) 0.0425(9) 0.0078(7) 0.0011(7) -0.0011(7)
S3 0.0341(9) 0.0425(11) 0.0448(10) -0.0008(9) 0.0053(8) -0.0012(8)
S4 0.0389(10) 0.0285(10) 0.0878(16) -0.0145(10) -0.0274(10) 0.0041(8)
O1 0.032(2) 0.030(2) 0.0128(18) 0.0042(17) 0.0008(16) -0.0070(19)
O2 0.050(3) 0.073(4) 0.045(3) -0.030(3) 0.018(3) -0.041(3)
O3 0.029(2) 0.030(2) 0.017(2) 0.0045(18) -0.0043(16) 0.0024(19)
O4 0.0180(19) 0.030(2) 0.028(2) -0.0030(19) 0.0045(17) -0.0018(17)
O5 0.033(3) 0.068(4) 0.077(4) -0.031(3) -0.004(3) -0.003(3)
O6 0.0188(19) 0.021(2) 0.028(2) -0.0017(18) -0.0022(16) 0.0020(16)
C1 0.030(3) 0.044(4) 0.025(3) -0.003(3) 0.010(3) -0.005(3)
C2 0.020(3) 0.031(4) 0.029(3) -0.005(3) 0.009(2) 0.003(3)
C3 0.022(3) 0.043(4) 0.038(4) -0.012(3) 0.004(3) 0.008(3)
C4 0.031(4) 0.026(4) 0.056(5) -0.006(3) 0.005(3) 0.005(3)
C5 0.032(3) 0.036(4) 0.037(4) 0.008(3) 0.005(3) 0.013(3)
C6 0.019(3) 0.035(4) 0.030(3) 0.002(3) 0.001(2) 0.009(3)
C7 0.013(3) 0.032(4) 0.030(3) -0.002(3) 0.004(2) 0.005(2)
C8 0.024(3) 0.045(4) 0.033(4) 0.010(3) -0.003(3) 0.006(3)
C9 0.027(3) 0.042(4) 0.013(3) 0.002(3) -0.006(2) 0.004(3)
C10 0.025(3) 0.058(5) 0.021(3) -0.004(3) -0.006(3) -0.004(3)
C11 0.035(4) 0.050(5) 0.022(3) -0.005(3) -0.001(3) -0.013(3)
C12 0.040(4) 0.034(4) 0.015(3) -0.004(3) -0.001(3) 0.002(3)
C13 0.030(3) 0.032(3) 0.009(2) -0.001(2) -0.001(2) 0.001(3)
C14 0.024(3) 0.032(3) 0.013(3) 0.004(2) -0.003(2) 0.000(3)
C15 0.023(3) 0.031(3) 0.017(3) -0.001(3) 0.002(2) 0.003(3)
C16 0.015(3) 0.025(3) 0.022(3) -0.002(2) 0.002(2) 0.007(2)
C17 0.017(3) 0.023(3) 0.037(3) 0.007(3) 0.000(2) 0.000(2)
C18 0.014(3) 0.028(3) 0.046(4) -0.009(3) 0.002(3) -0.001(2)
C19 0.018(3) 0.055(5) 0.023(3) -0.006(3) -0.002(2) -0.004(3)
C20 0.012(2) 0.033(3) 0.025(3) 0.001(3) -0.002(2) 0.003(2)
C21 0.011(2) 0.017(3) 0.031(3) 0.001(2) -0.002(2) 0.005(2)
C22 0.032(3) 0.041(4) 0.024(3) 0.005(3) -0.006(3) 0.002(3)
C23 0.035(3) 0.037(4) 0.011(3) 0.008(3) -0.004(2) -0.004(3)
C24 0.050(4) 0.031(4) 0.019(3) 0.005(3) -0.001(3) 0.003(3)
C25 0.060(5) 0.031(4) 0.022(3) 0.004(3) -0.006(3) -0.015(4)
C26 0.034(3) 0.043(4) 0.024(3) 0.006(3) 0.000(3) -0.016(3)
C27 0.033(3) 0.036(4) 0.008(2) 0.002(2) 0.006(2) -0.004(3)
C28 0.035(3) 0.030(3) 0.006(2) 0.006(2) 0.001(2) -0.009(3)
C29 0.083(6) 0.047(5) 0.026(4) 0.000(3) -0.007(4) -0.032(5)
C30 0.085(6) 0.051(5) 0.028(4) -0.007(4) 0.001(4) -0.018(5)
C31 0.050(12) 0.053(11) 0.043(9) -0.021(8) -0.010(9) -0.018(9)
C32 0.057(9) 0.043(11) 0.053(9) -0.004(8) 0.004(7) -0.016(8)
C31' 0.033(12) 0.045(13) 0.029(9) -0.015(9) 0.015(8) -0.008(10)
C32' 0.026(9) 0.032(13) 0.021(9) 0.002(8) -0.007(7) -0.029(9)
C33 0.027(4) 0.030(4) 0.152(10) -0.019(6) 0.005(5) -0.014(3)
C34 0.026(4) 0.044(5) 0.082(6) 0.036(5) 0.000(4) -0.011(3)
C35 0.048(4) 0.040(4) 0.032(4) 0.016(3) 0.012(3) 0.007(3)
C36 0.048(4) 0.038(4) 0.023(3) 0.008(3) -0.003(3) 0.010(3)
C37 0.018(3) 0.046(5) 0.059(5) -0.003(4) 0.002(3) 0.004(3)
C38 0.026(3) 0.045(5) 0.065(5) -0.002(4) -0.008(3) 0.001(3)
C39 0.028(4) 0.068(6) 0.114(8) -0.043(6) 0.005(5) -0.024(4)
C40 0.034(5) 0.094(9) 0.133(10) -0.059(8) 0.000(5) -0.012(5)
C41 0.046(5) 0.046(5) 0.070(6) -0.020(4) -0.004(4) -0.011(4)
C42 0.045(4) 0.026(4) 0.075(6) -0.006(4) 0.007(4) 0.005(3)
C43 0.019(7) 0.038(10) 0.077(18) -0.012(10) -0.026(9) 0.003(6)
C44 0.021(7) 0.034(10) 0.032(11) -0.007(8) -0.007(7) 0.003(6)
C43' 0.022(6) 0.019(7) 0.035(9) -0.007(6) -0.004(5) 0.011(5)
C44' 0.022(6) 0.019(6) 0.020(8) -0.007(6) -0.011(6) 0.003(5)
C45 0.112(10) 0.074(8) 0.073(7) 0.001(6) 0.008(7) 0.008(7)

loop_
_atom_type_symbol
_atom_type_description
_atom_type_scat_dispersion_real
_atom_type_scat_dispersion_imag
_atom_type_scat_source
C C 0.0033 0.0016 'International Tables Vol C Tables 4.2.6.8 and 6.1.1.4'
H H 0.0000 0.0000 'International Tables Vol C Tables 4.2.6.8 and 6.1.1.4'
O O 0.0106 0.0060 'International Tables Vol C Tables 4.2.6.8 and 6.1.1.4'
S S 0.1246 0.1234 'International Tables Vol C Tables 4.2.6.8 and 6.1.1.4'
Ag Ag -0.8971 1.1015 'International Tables Vol C Tables 4.2.6.8 and 6.1.1.4'
P P 0.1023 0.0942 'International Tables Vol C Tables 4.2.6.8 and 6.1.1.4'
F F 0.0171 0.0103 'International Tables Vol C Tables 4.2.6.8 and 6.1.1.4'
Cl Cl 0.1484 0.1585 'International Tables Vol C Tables 4.2.6.8 and 6.1.1.4'

loop_
_geom_angle_atom_site_label_1
_geom_angle_atom_site_label_2
_geom_angle_atom_site_label_3
_geom_angle
S1 Ag1 S2 119.36(6)
S1 Ag1 C18 110.38(16)
S2 Ag1 C18 105.49(16)
S3 Ag2 S4 117.55(7)
F1 P1 F2 91.1(8)
F1 P1 F4 177.4(7)
F2 P1 F4 91.4(7)
F1 P1 F5 94.4(7)
F2 P1 F5 174.1(7)
F4 P1 F5 83.1(5)
F1 P1 F3 91.3(4)
F2 P1 F3 91.9(4)
F4 P1 F3 89.3(4)
F5 P1 F3 90.0(4)
F1 P1 F6 88.8(4)
F2 P1 F6 88.3(4)
F4 P1 F6 90.7(4)
F5 P1 F6 89.7(3)
F3 P1 F6 179.7(4)
F10 P2 F11 89.4(5)
F10 P2 F7 93.1(5)
F11 P2 F7 89.1(4)
F10 P2 F8 91.9(4)
F11 P2 F8 178.0(5)
F7 P2 F8 92.2(5)
F10 P2 F9 176.5(5)
F11 P2 F9 93.2(5)
F7 P2 F9 89.2(4)
F8 P2 F9 85.3(5)
F10 P2 F12 90.3(4)
F11 P2 F12 88.3(4)
F7 P2 F12 175.7(5)
F8 P2 F12 90.3(5)
F9 P2 F12 87.5(4)
C31' S1 C30 108.2(10)
C31' S1 C31 25.5(8)
C30 S1 C31 91.3(7)
C31' S1 Ag1 110.3(6)
C30 S1 Ag1 107.2(3)
C31 S1 Ag1 98.7(6)
C35 S2 C34 100.3(4)
C35 S2 Ag1 112.0(2)
C34 S2 Ag1 101.7(3)
C38 S3 C39 95.5(4)
C38 S3 Ag2 111.3(3)
C39 S3 Ag2 102.0(3)
C43 S4 C42 115.6(9)
C43 S4 C43' 29.4(8)
C42 S4 C43' 92.4(5)
C43 S4 Ag2 113.1(6)
C42 S4 Ag2 102.1(3)
C43' S4 Ag2 103.6(4)
C28 O1 C29 113.9(5)
C33 O2 C32 98.5(11)
C33 O2 C32' 132.3(11)
C32 O2 C32' 36.8(9)
C14 O3 C36 115.2(5)
C7 O4 C37 114.7(5)
C41 O5 C40 111.9(8)
C21 O6 C44 118.9(7)
C21 O6 C44' 110.2(6)
C44 O6 C44' 28.6(6)
C2 C1 C27 114.0(5)
C3 C2 C7 117.3(6)
C3 C2 C1 120.0(6)
C7 C2 C1 122.7(6)
C4 C3 C2 121.2(6)
C5 C4 C3 120.6(7)
C4 C5 C6 120.5(6)
C5 C6 C7 118.2(6)
C5 C6 C8 120.7(6)
C7 C6 C8 121.1(6)
O4 C7 C6 118.3(5)
O4 C7 C2 119.6(6)
C6 C7 C2 122.1(6)
C6 C8 C9 113.5(5)
C10 C9 C14 118.0(6)
C10 C9 C8 119.5(6)
C14 C9 C8 122.4(6)
C11 C10 C9 121.8(6)
C10 C11 C12 119.0(7)
C11 C12 C13 121.2(6)
C12 C13 C14 118.2(6)
C12 C13 C15 120.6(6)
C14 C13 C15 121.2(6)
O3 C14 C13 117.3(5)
O3 C14 C9 121.2(6)
C13 C14 C9 121.5(6)
C16 C15 C13 114.7(5)
C17 C16 C21 118.4(5)
C17 C16 C15 119.8(5)
C21 C16 C15 121.8(5)
C16 C17 C18 120.7(6)
C19 C18 C17 119.7(6)
C19 C18 Ag1 92.3(4)
C17 C18 Ag1 90.6(4)
C20 C19 C18 121.6(6)
C19 C20 C21 117.5(6)
C19 C20 C22 120.1(6)
C21 C20 C22 122.4(6)
O6 C21 C16 118.8(5)
O6 C21 C20 119.0(5)
C16 C21 C20 122.1(5)
C20 C22 C23 112.5(5)
C24 C23 C28 118.2(6)
C24 C23 C22 121.0(6)
C28 C23 C22 120.8(6)
C25 C24 C23 120.9(7)
C26 C25 C24 120.0(7)
C25 C26 C27 121.3(6)
C26 C27 C28 117.9(6)
C26 C27 C1 121.2(6)
C28 C27 C1 120.8(6)
O1 C28 C23 118.5(5)
O1 C28 C27 119.9(6)
C23 C28 C27 121.6(6)
O1 C29 C30 110.5(6)
C29 C30 S1 113.6(6)
C32 C31 S1 111.3(14)
O2 C32 C31 100.4(17)
C32' C31' S1 112.7(17)
C31' C32' O2 107.8(17)
O2 C33 C34 107.7(6)
C33 C34 S2 110.3(6)
C36 C35 S2 110.2(5)
O3 C36 C35 110.0(5)
O4 C37 C38 110.0(6)
C37 C38 S3 114.0(5)
C40 C39 S3 116.5(8)
O5 C40 C39 110.2(9)
O5 C41 C42 107.9(7)
C41 C42 S4 110.8(6)
C44 C43 S4 110.4(15)
O6 C44 C43 113.4(17)
C44' C43' S4 107.1(10)
O6 C44' C43' 105.6(13)
Cl1' C45 Cl2' 118.8(7)
Cl1' C45 Cl2 81.5(9)
Cl2' C45 Cl2 62.0(4)
Cl1' C45 Cl1 28.7(8)
Cl2' C45 Cl1 115.5(6)
Cl2 C45 Cl1 104.3(5)

loop_
_geom_bond_atom_site_label_1
_geom_bond_atom_site_label_2
_geom_bond_distance
Ag1 S1 2.5310(19)
Ag1 S2 2.5482(18)
Ag1 C18 2.623(6)
Ag2 S3 2.5166(19)
Ag2 S4 2.562(2)
P1 F1 1.510(7)
P1 F2 1.529(8)
P1 F4 1.561(7)
P1 F5 1.561(7)
P1 F3 1.583(5)
P1 F6 1.594(5)
P2 F10 1.542(6)
P2 F11 1.552(7)
P2 F7 1.568(7)
P2 F8 1.576(7)
P2 F9 1.590(6)
P2 F12 1.597(6)
Cl1 C45 1.815(8)
Cl2 C45 1.802(8)
Cl1' C45 1.700(9)
Cl2' C45 1.737(8)
S1 C31' 1.703(19)
S1 C30 1.801(9)
S1 C31 1.944(18)
S2 C35 1.818(8)
S2 C34 1.823(7)
S3 C38 1.833(8)
S3 C39 1.833(9)
S4 C43 1.719(14)
S4 C42 1.787(8)
S4 C43' 1.945(14)
O1 C28 1.391(7)
O1 C29 1.444(8)
O2 C33 1.412(12)
O2 C32 1.430(15)
O2 C32' 1.547(18)
O3 C14 1.380(7)
O3 C36 1.436(8)
O4 C7 1.390(8)
O4 C37 1.438(7)
O5 C41 1.405(10)
O5 C40 1.409(11)
O6 C21 1.390(7)
O6 C44 1.445(16)
O6 C44' 1.460(13)
C1 C2 1.514(9)
C1 C27 1.516(9)
C2 C3 1.395(10)
C2 C7 1.406(9)
C3 C4 1.382(10)
C4 C5 1.376(10)
C5 C6 1.398(10)
C6 C7 1.398(9)
C6 C8 1.515(9)
C8 C9 1.516(9)
C9 C10 1.384(10)
C9 C14 1.406(8)
C10 C11 1.383(10)
C11 C12 1.394(9)
C12 C13 1.394(9)
C13 C14 1.395(9)
C13 C15 1.521(8)
C15 C16 1.521(8)
C16 C17 1.387(9)
C16 C21 1.393(8)
C17 C18 1.392(9)
C18 C19 1.385(10)
C19 C20 1.382(9)
C20 C21 1.406(8)
C20 C22 1.504(9)
C22 C23 1.530(9)
C23 C24 1.390(10)
C23 C28 1.394(9)
C24 C25 1.381(10)
C25 C26 1.376(11)
C26 C27 1.385(9)
C27 C28 1.404(8)
C29 C30 1.467(11)
C31 C32 1.47(3)
C31' C32' 1.52(3)
C33 C34 1.479(14)
C35 C36 1.504(11)
C37 C38 1.479(11)
C39 C40 1.423(14)
C41 C42 1.480(10)
C43 C44 1.47(3)
C43' C44' 1.53(2)
